data_7223868
loop_
_publ_author_name
'Cai, Song-Liang'
'Zheng, Sheng-Run'
'Fan, Jun'
'Zeng, Rong-Hua'
'Zhang, Wei-Guang'

_publ_section_title
;
 Two new three-dimensional metal--organic frameworks with 4-connected
 diamondoid and unusual (6,16)-connected net topologies based on planar
 tetranuclear squares as secondary building units
;
_journal_issue 7
_journal_name_full CrystEngComm
_journal_page_first 1174
_journal_paper_doi 10.1039/C5CE02138C
_journal_volume 18
_journal_year 2016
_chemical_formula_sum 'C42 H24 F18 Mn7 N15 O24'
_chemical_formula_weight 1849.34
_chemical_name_systematic
; 
 ? 
;
_space_group_IT_number 220
_symmetry_cell_setting cubic
_symmetry_space_group_name_Hall 'I -4bd 2c 3'
_symmetry_space_group_name_H-M 'I -4 3 d'
_atom_sites_solution_hydrogens geom
_atom_sites_solution_primary direct
_atom_sites_solution_secondary difmap
_audit_creation_method SHELXL-97
_audit_update_record
;
2015-10-24 deposited with the CCDC.
2016-01-12 downloaded from the CCDC.
;
_cell_angle_alpha 90.00
_cell_angle_beta 90.00
_cell_angle_gamma 90.00
_cell_formula_units_Z 16
_cell_length_a 32.9672(2)
_cell_length_b 32.9672(2)
_cell_length_c 32.9672(2)
_cell_measurement_temperature 153(2)
_cell_volume 35829.9(4)
_computing_cell_refinement 'Bruker SAINT'
_computing_data_collection 'Bruker APEX2'
_computing_data_reduction 'Bruker SAINT'
_computing_molecular_graphics 'Bruker SHELXTL'
_computing_publication_material 'Bruker SHELXTL'
_computing_structure_refinement 'SHELXL-97 (Sheldrick, 2008)'
_computing_structure_solution 'SHELXS-97 (Sheldrick, 2008)'
_diffrn_ambient_temperature 153(2)
_diffrn_measured_fraction_theta_full 0.992
_diffrn_measured_fraction_theta_max 0.992
_diffrn_measurement_device_type 'Bruker APEX-II CCD'
_diffrn_measurement_method '\f and \w scans'
_diffrn_radiation_monochromator graphite
_diffrn_radiation_source 'fine-focus sealed tube'
_diffrn_radiation_type CuK\a
_diffrn_radiation_wavelength 1.54178
_diffrn_reflns_av_R_equivalents 0.0978
_diffrn_reflns_av_sigmaI/netI 0.0791
_diffrn_reflns_limit_h_max 37
_diffrn_reflns_limit_h_min -36
_diffrn_reflns_limit_k_max 16
_diffrn_reflns_limit_k_min -30
_diffrn_reflns_limit_l_max 11
_diffrn_reflns_limit_l_min -34
_diffrn_reflns_number 15651
_diffrn_reflns_theta_full 61.11
_diffrn_reflns_theta_max 61.11
_diffrn_reflns_theta_min 3.28
_exptl_absorpt_coefficient_mu 8.701
_exptl_absorpt_correction_T_max 0.249
_exptl_absorpt_correction_T_min 0.235
_exptl_absorpt_correction_type multi-scan
_exptl_absorpt_process_details 'SADABS (Sheldrick, 1996)'
_exptl_crystal_colour colorless
_exptl_crystal_density_diffrn 1.371
_exptl_crystal_density_method 'not measured'
_exptl_crystal_description polyhedra
_exptl_crystal_F_000 14560
_exptl_crystal_size_max 0.20
_exptl_crystal_size_mid 0.16
_exptl_crystal_size_min 0.16
_platon_squeeze_details
;
;
_refine_diff_density_max 0.412
_refine_diff_density_min -0.291
_refine_diff_density_rms 0.067
_refine_ls_abs_structure_details 'Flack H D (1983), Acta Cryst. A39, 876-881'
_refine_ls_abs_structure_Flack 0.100(14)
_refine_ls_extinction_method none
_refine_ls_goodness_of_fit_ref 1.081
_refine_ls_hydrogen_treatment constr
_refine_ls_matrix_type full
_refine_ls_number_parameters 321
_refine_ls_number_reflns 4203
_refine_ls_number_restraints 18
_refine_ls_restrained_S_all 1.103
_refine_ls_R_factor_all 0.1273
_refine_ls_R_factor_gt 0.0795
_refine_ls_shift/su_max 0.001
_refine_ls_shift/su_mean 0.000
_refine_ls_structure_factor_coef Fsqd
_refine_ls_weighting_details 'calc w=1/[\s^2^(Fo^2^)+(0.0932P)^2^+0.0000P] where P=(Fo^2^+2Fc^2^)/3'
_refine_ls_weighting_scheme calc
_refine_ls_wR_factor_gt 0.1877
_refine_ls_wR_factor_ref 0.2056
_reflns_number_gt 2217
_reflns_number_total 4203
_reflns_threshold_expression >2sigma(I)
_cod_data_source_file c5ce02138c2.cif
_cod_data_source_block 1
_cod_depositor_comments
;
The following automatic conversions were performed:

'_symmetry_cell_setting' value 'Cubic' changed to 'cubic' according
to
/usr/data/users/saulius/crontab/automatic-downloads/rss-feeds/RSC/lib/dictionaries/cif_core.dic
dictionary named 'cif_core.dic' version 2.4.2 from 2011-04-26.

'_refine_ls_hydrogen_treatment' value 'Constr' changed to 'constr'
according to
/usr/data/users/saulius/crontab/automatic-downloads/rss-feeds/RSC/lib/dictionaries/cif_core.dic
dictionary named 'cif_core.dic' version 2.4.2 from 2011-04-26.

Automatic conversion script
Id: cif_fix_values 4268 2015-11-12 08:31:59Z antanas 

 Adding full bibliography for 7223867--7223868.cif.
;
_cod_original_cell_volume 35830.0(4)
_cod_original_sg_symbol_H-M 'I-43d '
_cod_database_code 7223868

loop_
_symmetry_equiv_pos_as_xyz
'x, y, z'
'-x+1/2, -y, z+1/2'
'-x, y+1/2, -z+1/2'
'x+1/2, -y+1/2, -z'
'z, x, y'
'z+1/2, -x+1/2, -y'
'-z+1/2, -x, y+1/2'
'-z, x+1/2, -y+1/2'
'y, z, x'
'-y, z+1/2, -x+1/2'
'y+1/2, -z+1/2, -x'
'-y+1/2, -z, x+1/2'
'y+1/4, x+1/4, z+1/4'
'-y+1/4, -x+3/4, z+3/4'
'y+3/4, -x+1/4, -z+3/4'
'-y+3/4, x+3/4, -z+1/4'
'x+1/4, z+1/4, y+1/4'
'-x+3/4, z+3/4, -y+1/4'
'-x+1/4, -z+3/4, y+3/4'
'x+3/4, -z+1/4, -y+3/4'
'z+1/4, y+1/4, x+1/4'
'z+3/4, -y+1/4, -x+3/4'
'-z+3/4, y+3/4, -x+1/4'
'-z+1/4, -y+3/4, x+3/4'
'x+1/2, y+1/2, z+1/2'
'-x+1, -y+1/2, z+1'
'-x+1/2, y+1, -z+1'
'x+1, -y+1, -z+1/2'
'z+1/2, x+1/2, y+1/2'
'z+1, -x+1, -y+1/2'
'-z+1, -x+1/2, y+1'
'-z+1/2, x+1, -y+1'
'y+1/2, z+1/2, x+1/2'
'-y+1/2, z+1, -x+1'
'y+1, -z+1, -x+1/2'
'-y+1, -z+1/2, x+1'
'y+3/4, x+3/4, z+3/4'
'-y+3/4, -x+5/4, z+5/4'
'y+5/4, -x+3/4, -z+5/4'
'-y+5/4, x+5/4, -z+3/4'
'x+3/4, z+3/4, y+3/4'
'-x+5/4, z+5/4, -y+3/4'
'-x+3/4, -z+5/4, y+5/4'
'x+5/4, -z+3/4, -y+5/4'
'z+3/4, y+3/4, x+3/4'
'z+5/4, -y+3/4, -x+5/4'
'-z+5/4, y+5/4, -x+3/4'
'-z+3/4, -y+5/4, x+5/4'

loop_
_atom_site_label
_atom_site_type_symbol
_atom_site_fract_x
_atom_site_fract_y
_atom_site_fract_z
_atom_site_U_iso_or_equiv
_atom_site_adp_type
_atom_site_occupancy
_atom_site_symmetry_multiplicity
_atom_site_calc_flag
_atom_site_refinement_flags
C1 C 0.1184(4) 0.6497(3) 0.0757(3) 0.134(4) Uani 1 1 d .
C2 C 0.1010(3) 0.6185(2) 0.0471(2) 0.094(3) Uani 1 1 d .
C3 C 0.0897(3) 0.6169(3) 0.0070(3) 0.099(3) Uani 1 1 d .
C4 C 0.0894(3) 0.6480(2) -0.0274(3) 0.102(3) Uani 1 1 d U
C5 C 0.0847(3) 0.5596(3) 0.0329(3) 0.087(3) Uani 1 1 d .
C6 C 0.0760(3) 0.5157(3) 0.0383(4) 0.106(3) Uani 1 1 d .
C7 C 0.1931(3) 0.5339(3) 0.1160(4) 0.135(4) Uani 1 1 d .
C8 C 0.1640(2) 0.5011(2) 0.1310(3) 0.083(2) Uani 1 1 d .
C9 C 0.1669(2) 0.4602(3) 0.1393(3) 0.094(3) Uani 1 1 d U
C10 C 0.1980(4) 0.4279(3) 0.1319(4) 0.141(4) Uani 1 1 d .
C11 C 0.1090(2) 0.4811(3) 0.1543(2) 0.078(2) Uani 1 1 d U
C12 C 0.0655(3) 0.4796(3) 0.1680(3) 0.102(3) Uani 1 1 d .
C13 C 0.1891(6) 0.7131(8) 0.1523(4) 0.276(13) Uani 1 1 d .
H13A H 0.2097 0.7335 0.1453 0.414 Uiso 1 1 calc R
H13B H 0.1976 0.6866 0.1420 0.414 Uiso 1 1 calc R
H13C H 0.1860 0.7118 0.1818 0.414 Uiso 1 1 calc R
C14 C 0.1109(5) 0.7263(4) 0.1596(4) 0.168(6) Uani 1 1 d .
H14A H 0.1118 0.7046 0.1798 0.252 Uiso 1 1 calc R
H14B H 0.0870 0.7228 0.1423 0.252 Uiso 1 1 calc R
H14C H 0.1094 0.7526 0.1733 0.252 Uiso 1 1 calc R
F1 F 0.0581(2) 0.49834(15) 0.0080(2) 0.150(3) Uani 1 1 d .
F2 F 0.1076(3) 0.49571(18) 0.0492(3) 0.177(3) Uani 1 1 d .
F3 F 0.0537(3) 0.50657(18) 0.0694(2) 0.156(3) Uani 1 1 d .
F4 F 0.0615(2) 0.4667(3) 0.2031(2) 0.195(3) Uani 1 1 d .
F5 F 0.0444(2) 0.4548(3) 0.1465(3) 0.196(4) Uani 1 1 d .
F6 F 0.0470(2) 0.5136(3) 0.1606(3) 0.203(3) Uani 1 1 d .
Mn1 Mn 0.11722(4) 0.57911(4) 0.12967(4) 0.0838(4) Uani 1 1 d .
Mn2 Mn 0.06778(4) 0.56778(4) -0.06778(4) 0.0808(6) Uani 1 3 d S
Mn3 Mn 0.10248(9) 0.72850(5) 0.01999(6) 0.1684(10) Uani 1 1 d .
N1 N 0.0970(2) 0.5808(2) 0.0633(2) 0.090(2) Uani 1 1 d .
N2 N 0.08009(19) 0.57749(18) -0.0032(2) 0.0744(18) Uani 1 1 d .
N3 N 0.12690(19) 0.5141(2) 0.14031(17) 0.0716(17) Uani 1 1 d U
N4 N 0.1309(2) 0.4456(2) 0.1532(2) 0.086(2) Uani 1 1 d U
N5 N 0.1493(7) 0.7247(3) 0.1334(3) 0.235(8) Uani 1 1 d .
H5A H 0.1445 0.7068 0.1125 0.282 Uiso 1 1 calc R
H5B H 0.1526 0.7499 0.1218 0.282 Uiso 1 1 calc R
O1 O 0.1283(3) 0.6410(2) 0.10942(19) 0.124(2) Uani 1 1 d .
O2 O 0.1155(4) 0.6885(2) 0.0639(3) 0.196(4) Uani 1 1 d U
O3 O 0.0943(3) 0.6832(2) -0.0206(2) 0.147(3) Uani 1 1 d U
O4 O 0.0795(2) 0.63293(16) -0.06156(19) 0.102(2) Uani 1 1 d .
O5 O 0.17887(17) 0.56796(17) 0.1139(2) 0.108(2) Uani 1 1 d .
O6 O 0.2299(2) 0.5247(2) 0.1092(4) 0.213(5) Uani 1 1 d .
O7 O 0.2283(3) 0.4353(3) 0.1107(4) 0.248(5) Uani 1 1 d .
O8 O 0.19253(19) 0.39578(18) 0.1501(2) 0.121(2) Uani 1 1 d .

loop_
_atom_site_aniso_label
_atom_site_aniso_U_11
_atom_site_aniso_U_22
_atom_site_aniso_U_33
_atom_site_aniso_U_23
_atom_site_aniso_U_13
_atom_site_aniso_U_12
C1 0.245(13) 0.055(5) 0.101(7) 0.003(5) -0.021(8) -0.030(7)
C2 0.156(8) 0.060(5) 0.065(5) -0.009(4) 0.015(5) 0.015(5)
C3 0.134(8) 0.077(6) 0.086(6) -0.004(5) 0.005(5) 0.012(5)
C4 0.190(10) 0.040(4) 0.076(5) 0.001(4) -0.017(6) 0.001(5)
C5 0.093(6) 0.075(5) 0.093(6) 0.001(5) -0.017(5) -0.012(4)
C6 0.105(7) 0.054(5) 0.159(9) 0.016(5) -0.038(7) -0.015(5)
C7 0.099(7) 0.107(8) 0.199(11) 0.032(8) 0.067(7) -0.011(6)
C8 0.082(5) 0.066(5) 0.103(6) 0.011(4) 0.045(5) 0.001(4)
C9 0.052(4) 0.091(6) 0.138(7) 0.032(5) 0.044(4) 0.018(4)
C10 0.141(8) 0.076(6) 0.206(11) 0.020(7) 0.092(8) 0.002(6)
C11 0.062(4) 0.105(5) 0.067(5) -0.005(4) 0.015(4) 0.014(4)
C12 0.073(6) 0.136(8) 0.095(6) 0.038(6) 0.009(5) 0.007(6)
C13 0.218(16) 0.52(4) 0.088(9) -0.016(15) -0.027(10) 0.10(2)
C14 0.234(15) 0.128(9) 0.143(11) 0.021(8) -0.033(11) -0.037(10)
F1 0.242(7) 0.065(3) 0.142(5) 0.012(3) -0.072(5) -0.019(4)
F2 0.184(6) 0.075(4) 0.271(9) 0.008(4) -0.049(6) 0.023(4)
F3 0.230(7) 0.096(4) 0.143(5) 0.030(4) 0.024(5) -0.030(4)
F4 0.125(4) 0.281(9) 0.180(6) 0.117(6) 0.077(4) 0.065(5)
F5 0.097(4) 0.210(8) 0.282(11) -0.042(7) 0.015(5) -0.043(5)
F6 0.125(4) 0.227(7) 0.257(8) 0.109(6) 0.073(5) 0.098(5)
Mn1 0.0961(9) 0.0778(8) 0.0775(8) -0.0002(7) -0.0016(7) 0.0233(7)
Mn2 0.0808(6) 0.0808(6) 0.0808(6) -0.0054(7) -0.0054(7) 0.0054(7)
Mn3 0.321(3) 0.0811(10) 0.1033(12) 0.0191(9) -0.0639(15) -0.0648(14)
N1 0.129(6) 0.068(4) 0.072(4) 0.003(4) -0.004(4) 0.008(4)
N2 0.079(4) 0.059(4) 0.085(4) -0.012(3) -0.019(3) 0.011(3)
N3 0.075(4) 0.085(4) 0.055(3) 0.007(3) 0.008(3) -0.001(3)
N4 0.089(4) 0.076(4) 0.092(5) 0.008(3) 0.030(4) 0.007(3)
N5 0.49(3) 0.111(8) 0.102(8) 0.016(6) -0.016(12) -0.047(12)
O1 0.191(7) 0.099(4) 0.083(4) -0.008(4) -0.030(4) 0.021(5)
O2 0.351(11) 0.101(5) 0.136(6) 0.004(5) -0.074(7) -0.028(7)
O3 0.257(8) 0.069(4) 0.114(5) 0.020(4) -0.040(5) -0.013(5)
O4 0.150(5) 0.061(3) 0.095(4) 0.005(3) -0.020(4) 0.014(3)
O5 0.081(4) 0.068(3) 0.175(6) 0.017(4) 0.024(4) -0.002(3)
O6 0.119(5) 0.125(5) 0.395(13) 0.117(7) 0.136(7) 0.036(4)
O7 0.176(6) 0.142(7) 0.424(14) 0.045(8) 0.207(8) 0.044(6)
O8 0.103(4) 0.061(3) 0.201(7) 0.016(4) 0.072(4) 0.010(3)

loop_
_atom_type_symbol
_atom_type_description
_atom_type_scat_dispersion_real
_atom_type_scat_dispersion_imag
_atom_type_scat_source
C C 0.0181 0.0091 'International Tables Vol C Tables 4.2.6.8 and 6.1.1.4'
H H 0.0000 0.0000 'International Tables Vol C Tables 4.2.6.8 and 6.1.1.4'
N N 0.0311 0.0180 'International Tables Vol C Tables 4.2.6.8 and 6.1.1.4'
O O 0.0492 0.0322 'International Tables Vol C Tables 4.2.6.8 and 6.1.1.4'
F F 0.0727 0.0534 'International Tables Vol C Tables 4.2.6.8 and 6.1.1.4'
Mn Mn -0.5299 2.8052 'International Tables Vol C Tables 4.2.6.8 and 6.1.1.4'

loop_
_geom_angle_atom_site_label_1
_geom_angle_atom_site_label_2
_geom_angle_atom_site_label_3
_geom_angle
_geom_angle_site_symmetry_1
_geom_angle_site_symmetry_3
O1 C1 O2 121.2(9) . .
O1 C1 C2 121.5(8) . .
O2 C1 C2 116.4(9) . .
N1 C2 C3 108.6(7) . .
N1 C2 C1 114.4(8) . .
C3 C2 C1 136.9(8) . .
C2 C3 N2 109.6(8) . .
C2 C3 C4 133.6(8) . .
N2 C3 C4 116.6(8) . .
O3 C4 O4 125.4(8) . .
O3 C4 C3 120.8(8) . .
O4 C4 C3 113.3(7) . .
N1 C5 N2 119.2(8) . .
N1 C5 C6 119.8(9) . .
N2 C5 C6 121.0(8) . .
F2 C6 F1 111.0(9) . .
F2 C6 F3 96.8(9) . .
F1 C6 F3 104.4(8) . .
F2 C6 C5 112.1(8) . .
F1 C6 C5 115.3(9) . .
F3 C6 C5 115.5(9) . .
O5 C7 O6 125.1(9) . .
O5 C7 C8 115.4(8) . .
O6 C7 C8 119.3(9) . .
N3 C8 C9 109.3(7) . .
N3 C8 C7 115.2(7) . .
C9 C8 C7 135.4(8) . .
N4 C9 C8 110.7(7) . .
N4 C9 C10 113.7(8) . .
C8 C9 C10 135.2(8) . .
O8 C10 O7 124.2(10) . .
O8 C10 C9 115.5(9) . .
O7 C10 C9 120.1(9) . .
N3 C11 N4 117.1(7) . .
N3 C11 C12 123.9(8) . .
N4 C11 C12 118.8(8) . .
F4 C12 F5 103.9(10) . .
F4 C12 F6 114.9(10) . .
F5 C12 F6 101.0(9) . .
F4 C12 C11 113.1(8) . .
F5 C12 C11 111.7(9) . .
F6 C12 C11 111.4(8) . .
N5 C13 H13A 109.5 . .
N5 C13 H13B 109.5 . .
H13A C13 H13B 109.5 . .
N5 C13 H13C 109.5 . .
H13A C13 H13C 109.5 . .
H13B C13 H13C 109.5 . .
N5 C14 H14A 109.5 . .
N5 C14 H14B 109.5 . .
H14A C14 H14B 109.5 . .
N5 C14 H14C 109.5 . .
H14A C14 H14C 109.5 . .
H14B C14 H14C 109.5 . .
O5 Mn1 O8 171.4(3) . 19_554
O5 Mn1 O1 85.8(3) . .
O8 Mn1 O1 86.0(3) 19_554 .
O5 Mn1 N3 74.4(2) . .
O8 Mn1 N3 113.9(3) 19_554 .
O1 Mn1 N3 160.0(3) . .
O5 Mn1 N4 104.7(3) . 19_554
O8 Mn1 N4 72.8(2) 19_554 19_554
O1 Mn1 N4 92.8(2) . 19_554
N3 Mn1 N4 95.4(2) . 19_554
O5 Mn1 N1 92.8(3) . .
O8 Mn1 N1 87.8(3) 19_554 .
O1 Mn1 N1 74.5(3) . .
N3 Mn1 N1 102.7(2) . .
N4 Mn1 N1 157.7(2) 19_554 .
N2 Mn2 N2 107.2(2) . 11_455
N2 Mn2 N2 107.2(2) . 8
N2 Mn2 N2 107.2(2) 11_455 8
N2 Mn2 O4 74.5(2) . .
N2 Mn2 O4 160.7(3) 11_455 .
N2 Mn2 O4 90.2(2) 8 .
N2 Mn2 O4 160.7(3) . 8
N2 Mn2 O4 90.2(2) 11_455 8
N2 Mn2 O4 74.5(2) 8 8
O4 Mn2 O4 86.3(3) . 8
N2 Mn2 O4 90.2(2) . 11_455
N2 Mn2 O4 74.5(2) 11_455 11_455
N2 Mn2 O4 160.7(3) 8 11_455
O4 Mn2 O4 86.3(3) . 11_455
O4 Mn2 O4 86.3(3) 8 11_455
O2 Mn3 O3 91.1(3) . .
O2 Mn3 O6 161.3(5) . 30_455
O3 Mn3 O6 91.9(3) . 30_455
O2 Mn3 O7 84.9(4) . 30_455
O3 Mn3 O7 175.9(3) . 30_455
O6 Mn3 O7 92.1(3) 30_455 30_455
C5 N1 C2 102.7(7) . .
C5 N1 Mn1 145.3(6) . .
C2 N1 Mn1 111.9(5) . .
C5 N2 C3 99.8(7) . .
C5 N2 Mn2 145.2(5) . .
C3 N2 Mn2 114.8(6) . .
C11 N3 C8 103.1(6) . .
C11 N3 Mn1 142.7(5) . .
C8 N3 Mn1 114.2(5) . .
C9 N4 C11 99.6(6) . .
C9 N4 Mn1 113.9(5) . 42_445
C11 N4 Mn1 146.0(5) . 42_445
C13 N5 C14 119.8(11) . .
C13 N5 H5A 107.4 . .
C14 N5 H5A 107.4 . .
C13 N5 H5B 107.4 . .
C14 N5 H5B 107.4 . .
H5A N5 H5B 106.9 . .
C1 O1 Mn1 117.7(6) . .
C1 O2 Mn3 148.4(8) . .
C4 O3 Mn3 149.4(7) . .
C4 O4 Mn2 120.6(5) . .
C7 O5 Mn1 120.8(6) . .
C7 O6 Mn3 147.0(7) . 36_554
C10 O7 Mn3 140.1(10) . 36_554
C10 O8 Mn1 120.1(7) . 42_445

loop_
_geom_bond_atom_site_label_1
_geom_bond_atom_site_label_2
_geom_bond_distance
_geom_bond_site_symmetry_2
C1 O1 1.195(12) .
C1 O2 1.340(12) .
C1 C2 1.508(13) .
C2 N1 1.359(10) .
C2 C3 1.372(12) .
C3 N2 1.379(11) .
C3 C4 1.530(12) .
C4 O3 1.192(10) .
C4 O4 1.275(10) .
C5 N1 1.290(11) .
C5 N2 1.339(11) .
C5 C6 1.484(12) .
C6 F2 1.284(11) .
C6 F1 1.294(11) .
C6 F3 1.298(12) .
C7 O5 1.220(12) .
C7 O6 1.271(12) .
C7 C8 1.524(13) .
C8 N3 1.332(9) .
C8 C9 1.380(11) .
C9 N4 1.360(10) .
C9 C10 1.499(14) .
C10 O8 1.232(12) .
C10 O7 1.242(13) .
C11 N3 1.322(10) .
C11 N4 1.374(10) .
C11 C12 1.504(12) .
C12 F4 1.241(11) .
C12 F5 1.284(12) .
C12 F6 1.299(12) .
C13 N5 1.50(2) .
C13 H13A 0.9800 .
C13 H13B 0.9800 .
C13 H13C 0.9800 .
C14 N5 1.53(2) .
C14 H14A 0.9800 .
C14 H14B 0.9800 .
C14 H14C 0.9800 .
Mn1 O5 2.130(6) .
Mn1 O8 2.152(6) 19_554
Mn1 O1 2.176(7) .
Mn1 N3 2.195(7) .
Mn1 N4 2.252(7) 19_554
Mn1 N1 2.286(7) .
Mn2 N2 2.190(7) .
Mn2 N2 2.190(7) 11_455
Mn2 N2 2.190(7) 8
Mn2 O4 2.192(6) .
Mn2 O4 2.192(6) 8
Mn2 O4 2.192(6) 11_455
Mn3 O2 2.006(9) .
Mn3 O3 2.024(7) .
Mn3 O6 2.026(8) 30_455
Mn3 O7 2.066(10) 30_455
N4 Mn1 2.252(7) 42_445
N5 H5A 0.9200 .
N5 H5B 0.9200 .
O6 Mn3 2.026(8) 36_554
O7 Mn3 2.066(10) 36_554
O8 Mn1 2.152(6) 42_445

loop_
_geom_torsion_atom_site_label_1
_geom_torsion_atom_site_label_2
_geom_torsion_atom_site_label_3
_geom_torsion_atom_site_label_4
_geom_torsion
_geom_torsion_site_symmetry_1
_geom_torsion_site_symmetry_4
O1 C1 C2 N1 1.4(17) . .
O2 C1 C2 N1 -167.5(11) . .
O1 C1 C2 C3 -174.0(12) . .
O2 C1 C2 C3 17(2) . .
N1 C2 C3 N2 -2.7(11) . .
C1 C2 C3 N2 172.8(12) . .
N1 C2 C3 C4 -176.6(10) . .
C1 C2 C3 C4 -1(2) . .
C2 C3 C4 O3 -12.2(19) . .
N2 C3 C4 O3 174.2(10) . .
C2 C3 C4 O4 174.5(11) . .
N2 C3 C4 O4 0.9(13) . .
N1 C5 C6 F2 -61.8(13) . .
N2 C5 C6 F2 118.1(11) . .
N1 C5 C6 F1 169.9(9) . .
N2 C5 C6 F1 -10.2(14) . .
N1 C5 C6 F3 47.9(13) . .
N2 C5 C6 F3 -132.2(10) . .
O5 C7 C8 N3 -0.9(15) . .
O6 C7 C8 N3 175.1(11) . .
O5 C7 C8 C9 -177.3(11) . .
O6 C7 C8 C9 -1(2) . .
N3 C8 C9 N4 1.7(11) . .
C7 C8 C9 N4 178.3(11) . .
N3 C8 C9 C10 172.7(12) . .
C7 C8 C9 C10 -11(2) . .
N4 C9 C10 O8 -21.2(16) . .
C8 C9 C10 O8 168.0(11) . .
N4 C9 C10 O7 163.3(13) . .
C8 C9 C10 O7 -8(2) . .
N3 C11 C12 F4 -124.8(10) . .
N4 C11 C12 F4 60.1(12) . .
N3 C11 C12 F5 118.4(10) . .
N4 C11 C12 F5 -56.6(11) . .
N3 C11 C12 F6 6.4(13) . .
N4 C11 C12 F6 -168.7(8) . .
N2 C5 N1 C2 1.0(11) . .
C6 C5 N1 C2 -179.1(8) . .
N2 C5 N1 Mn1 -173.9(7) . .
C6 C5 N1 Mn1 6.1(16) . .
C3 C2 N1 C5 1.1(10) . .
C1 C2 N1 C5 -175.6(9) . .
C3 C2 N1 Mn1 177.9(6) . .
C1 C2 N1 Mn1 1.3(11) . .
O5 Mn1 N1 C5 87.6(11) . .
O8 Mn1 N1 C5 -101.0(11) 19_554 .
O1 Mn1 N1 C5 172.5(12) . .
N3 Mn1 N1 C5 12.9(12) . .
N4 Mn1 N1 C5 -130.4(11) 19_554 .
O5 Mn1 N1 C2 -87.0(6) . .
O8 Mn1 N1 C2 84.4(6) 19_554 .
O1 Mn1 N1 C2 -2.1(6) . .
N3 Mn1 N1 C2 -161.7(6) . .
N4 Mn1 N1 C2 55.0(11) 19_554 .
N1 C5 N2 C3 -2.5(11) . .
C6 C5 N2 C3 177.5(9) . .
N1 C5 N2 Mn2 171.9(7) . .
C6 C5 N2 Mn2 -8.0(15) . .
C2 C3 N2 C5 3.0(10) . .
C4 C3 N2 C5 178.0(8) . .
C2 C3 N2 Mn2 -173.6(6) . .
C4 C3 N2 Mn2 1.5(10) . .
N2 Mn2 N2 C5 -16.2(11) 11_455 .
N2 Mn2 N2 C5 98.5(9) 8 .
O4 Mn2 N2 C5 -176.2(10) . .
O4 Mn2 N2 C5 -169.3(9) 8 .
O4 Mn2 N2 C5 -90.0(10) 11_455 .
N2 Mn2 N2 C3 157.8(6) 11_455 .
N2 Mn2 N2 C3 -87.5(7) 8 .
O4 Mn2 N2 C3 -2.2(6) . .
O4 Mn2 N2 C3 4.7(11) 8 .
O4 Mn2 N2 C3 84.0(6) 11_455 .
N4 C11 N3 C8 -3.2(9) . .
C12 C11 N3 C8 -178.3(8) . .
N4 C11 N3 Mn1 179.1(6) . .
C12 C11 N3 Mn1 4.0(13) . .
C9 C8 N3 C11 0.8(9) . .
C7 C8 N3 C11 -176.6(8) . .
C9 C8 N3 Mn1 179.3(6) . .
C7 C8 N3 Mn1 1.9(10) . .
O5 Mn1 N3 C11 175.9(9) . .
O8 Mn1 N3 C11 -1.5(9) 19_554 .
O1 Mn1 N3 C11 -174.1(8) . .
N4 Mn1 N3 C11 72.1(8) 19_554 .
N1 Mn1 N3 C11 -94.7(8) . .
O5 Mn1 N3 C8 -1.7(6) . .
O8 Mn1 N3 C8 -179.1(5) 19_554 .
O1 Mn1 N3 C8 8.4(11) . .
N4 Mn1 N3 C8 -105.5(6) 19_554 .
N1 Mn1 N3 C8 87.7(6) . .
C8 C9 N4 C11 -3.2(10) . .
C10 C9 N4 C11 -176.3(9) . .
C8 C9 N4 Mn1 -177.0(6) . 42_445
C10 C9 N4 Mn1 9.9(11) . 42_445
N3 C11 N4 C9 4.1(9) . .
C12 C11 N4 C9 179.5(8) . .
N3 C11 N4 Mn1 173.8(7) . 42_445
C12 C11 N4 Mn1 -10.8(14) . 42_445
O2 C1 O1 Mn1 164.8(10) . .
C2 C1 O1 Mn1 -3.5(16) . .
O5 Mn1 O1 C1 97.1(10) . .
O8 Mn1 O1 C1 -85.8(10) 19_554 .
N3 Mn1 O1 C1 87.4(12) . .
N4 Mn1 O1 C1 -158.3(10) 19_554 .
N1 Mn1 O1 C1 3.0(10) . .
O1 C1 O2 Mn3 -178.8(14) . .
C2 C1 O2 Mn3 -10(3) . .
O3 Mn3 O2 C1 -5(2) . .
O6 Mn3 O2 C1 -105(2) 30_455 .
O7 Mn3 O2 C1 174(2) 30_455 .
O4 C4 O3 Mn3 169.1(11) . .
C3 C4 O3 Mn3 -3(2) . .
O2 Mn3 O3 C4 14.8(18) . .
O6 Mn3 O3 C4 176.3(18) 30_455 .
O3 C4 O4 Mn2 -176.0(9) . .
C3 C4 O4 Mn2 -3.0(12) . .
N2 Mn2 O4 C4 3.0(7) . .
N2 Mn2 O4 C4 -94.8(10) 11_455 .
N2 Mn2 O4 C4 110.8(8) 8 .
O4 Mn2 O4 C4 -174.7(8) 8 .
O4 Mn2 O4 C4 -88.2(9) 11_455 .
O6 C7 O5 Mn1 -176.4(11) . .
C8 C7 O5 Mn1 -0.7(15) . .
O1 Mn1 O5 C7 -175.3(10) . .
N3 Mn1 O5 C7 1.3(9) . .
N4 Mn1 O5 C7 92.9(10) 19_554 .
N1 Mn1 O5 C7 -101.1(10) . .
O5 C7 O6 Mn3 -172.8(13) . 36_554
C8 C7 O6 Mn3 12(3) . 36_554
O8 C10 O7 Mn3 -130.9(13) . 36_554
C9 C10 O7 Mn3 44(2) . 36_554
O7 C10 O8 Mn1 -162.0(12) . 42_445
C9 C10 O8 Mn1 22.6(15) . 42_445

loop_
_platon_squeeze_void_nr
_platon_squeeze_void_average_x
_platon_squeeze_void_average_y
_platon_squeeze_void_average_z
_platon_squeeze_void_volume
_platon_squeeze_void_count_electrons
_platon_squeeze_void_content
1 0.243 0.151 0.001 13126 3445 ' '
2 0.875 0.000 0.250 10 -1 ' '
3 0.625 0.000 0.750 10 -1 ' '
4 0.250 0.125 0.500 10 -1 ' '
5 0.500 0.250 0.125 10 -1 ' '
6 0.000 0.250 0.875 10 0 ' '
7 0.750 0.375 0.500 10 0 ' '
8 0.125 0.500 0.250 10 -1 ' '
9 0.375 0.500 0.750 10 -1 ' '
10 0.750 0.625 0.000 10 -1 ' '
11 0.500 0.750 0.375 10 0 ' '
12 0.000 0.750 0.625 10 -1 ' '
13 0.250 0.875 0.000 10 0 ' '
